data_4121193
loop_
_publ_author_name
'Christophe Werl\'e'
'Corinne Bailly'
'Lydia Karmazin-Brelot'
'Xavier-Fr\'ed\'eric Le Goff'
'Louis Ricard'
'Jean-Pierre Djukic'

_publ_contact_author_address
;UMR 7177
Universite de Strasbourg
4 rue Blaise Pascal
67000 Strasbourg
FRANCE
;
_publ_contact_author_email djukic@unistra.fr
_publ_contact_author_name 'Jean-Pierre DJUKIC'
_publ_contact_author_phone +33(0)368851523
_publ_section_title
;
 Hemichelation, a Way To Stabilize Electron-Unsaturated Complexes: The
 Case of T-Shaped Pd and Pt Metallacycles.
;
_journal_name_full 'Journal of the American Chemical Society'
_journal_page_first 17839
_journal_page_last 17852
_journal_paper_doi 10.1021/ja4076327
_journal_volume 135
_journal_year 2013
_chemical_absolute_configuration rmad
_chemical_formula_moiety 'C23 H23 Cr N O3 Pd'
_chemical_formula_sum 'C23 H23 Cr N O3 Pd'
_chemical_formula_weight 519.82
_space_group_IT_number 4
_symmetry_cell_setting monoclinic
_symmetry_space_group_name_Hall 'P 2yb'
_symmetry_space_group_name_H-M 'P 1 21 1'
_atom_sites_solution_hydrogens geom
_atom_sites_solution_primary direct
_atom_sites_solution_secondary difmap
_audit_creation_method SHELXL-97
_cell_angle_alpha 90.00
_cell_angle_beta 117.5190(10)
_cell_angle_gamma 90.00
_cell_formula_units_Z 2
_cell_length_a 9.2218(3)
_cell_length_b 13.5560(5)
_cell_length_c 9.3160(3)
_cell_measurement_reflns_used 9917
_cell_measurement_temperature 173(2)
_cell_measurement_theta_max 32.04
_cell_measurement_theta_min 2.49
_cell_volume 1032.83(6)
_computing_cell_refinement 'Bruker SAINT'
_computing_data_collection 'Bruker APEX2'
_computing_data_reduction 'Bruker SAINT'
_computing_molecular_graphics 'Bruker SHELXTL'
_computing_publication_material 'Bruker SHELXTL'
_computing_structure_refinement 'SHELXL-97 (Sheldrick, 2008)'
_computing_structure_solution 'SHELXS-97 (Sheldrick, 2008)'
_diffrn_ambient_temperature 173(2)
_diffrn_measured_fraction_theta_full 0.997
_diffrn_measured_fraction_theta_max 0.997
_diffrn_measurement_device_type 'Bruker APEX-II CCD'
_diffrn_measurement_method '\f and \w scans'
_diffrn_radiation_monochromator graphite
_diffrn_radiation_source 'fine-focus sealed tube'
_diffrn_radiation_type MoK\a
_diffrn_radiation_wavelength 0.71073
_diffrn_reflns_av_R_equivalents 0.0126
_diffrn_reflns_av_sigmaI/netI 0.0213
_diffrn_reflns_limit_h_max 13
_diffrn_reflns_limit_h_min -13
_diffrn_reflns_limit_k_max 20
_diffrn_reflns_limit_k_min -20
_diffrn_reflns_limit_l_max 13
_diffrn_reflns_limit_l_min -13
_diffrn_reflns_number 14335
_diffrn_reflns_theta_full 32.04
_diffrn_reflns_theta_max 32.04
_diffrn_reflns_theta_min 2.49
_exptl_absorpt_coefficient_mu 1.421
_exptl_absorpt_correction_T_max 0.6752
_exptl_absorpt_correction_T_min 0.6004
_exptl_absorpt_correction_type multi-scan
_exptl_absorpt_process_details sadabs
_exptl_crystal_colour orange
_exptl_crystal_density_diffrn 1.671
_exptl_crystal_description prism
_exptl_crystal_F_000 524
_exptl_crystal_size_max 0.40
_exptl_crystal_size_mid 0.35
_exptl_crystal_size_min 0.30
_refine_diff_density_max 0.330
_refine_diff_density_min -0.410
_refine_diff_density_rms 0.050
_refine_ls_abs_structure_details 'Flack H D (1983), Acta Cryst. A39, 876-881'
_refine_ls_abs_structure_Flack 0.018(10)
_refine_ls_extinction_method none
_refine_ls_goodness_of_fit_ref 1.079
_refine_ls_hydrogen_treatment constr
_refine_ls_matrix_type full
_refine_ls_number_parameters 266
_refine_ls_number_reflns 7006
_refine_ls_number_restraints 1
_refine_ls_restrained_S_all 1.079
_refine_ls_R_factor_all 0.0147
_refine_ls_R_factor_gt 0.0141
_refine_ls_shift/su_max 0.001
_refine_ls_shift/su_mean 0.000
_refine_ls_structure_factor_coef Fsqd
_refine_ls_weighting_details 'calc w=1/[\s^2^(Fo^2^)+(0.0150P)^2^+0.1534P] where P=(Fo^2^+2Fc^2^)/3'
_refine_ls_weighting_scheme calc
_refine_ls_wR_factor_gt 0.0365
_refine_ls_wR_factor_ref 0.0367
_reflns_number_gt 6894
_reflns_number_total 7006
_reflns_threshold_expression I>2\s(I)
_cod_data_source_file ja4076327_si_002_05.cif
_cod_data_source_block 4c_(R)
_cod_original_sg_symbol_H-M 'P 21'
_cod_database_code 4121193

loop_
_symmetry_equiv_pos_as_xyz
'x, y, z'
'-x, y+1/2, -z'

loop_
_atom_site_label
_atom_site_type_symbol
_atom_site_fract_x
_atom_site_fract_y
_atom_site_fract_z
_atom_site_U_iso_or_equiv
_atom_site_adp_type
_atom_site_occupancy
_atom_site_symmetry_multiplicity
_atom_site_calc_flag
_atom_site_refinement_flags
C1 C -0.10280(16) 0.10370(10) 0.04882(16) 0.0179(2) Uani 1 1 d .
C2 C -0.20085(17) 0.04949(11) -0.09265(17) 0.0217(2) Uani 1 1 d .
H2 H -0.2052 -0.0204 -0.0894 0.026 Uiso 1 1 calc R
C3 C -0.29200(17) 0.10072(11) -0.23850(18) 0.0234(3) Uani 1 1 d .
H3 H -0.3604 0.0648 -0.3335 0.028 Uiso 1 1 calc R
C4 C -0.28395(17) 0.20426(11) -0.24660(17) 0.0217(2) Uani 1 1 d .
H4 H -0.3515 0.2376 -0.3448 0.026 Uiso 1 1 calc R
C5 C -0.17574(15) 0.25867(12) -0.10908(15) 0.0186(2) Uani 1 1 d .
H5 H -0.1655 0.3280 -0.1158 0.022 Uiso 1 1 calc R
C6 C -0.08318(16) 0.20860(10) 0.03841(16) 0.0162(2) Uani 1 1 d .
C7 C 0.04876(13) 0.24178(13) 0.19301(13) 0.0166(2) Uani 1 1 d .
H7 H 0.0281 0.3047 0.2366 0.020 Uiso 1 1 calc R
C8 C 0.08521(16) 0.15439(10) 0.29999(16) 0.0189(2) Uani 1 1 d .
C9 C -0.00073(17) 0.07426(10) 0.21392(17) 0.0201(2) Uani 1 1 d .
H9 H 0.0058 0.0097 0.2560 0.024 Uiso 1 1 calc R
C10 C 0.20270(19) 0.15496(12) 0.47674(17) 0.0257(3) Uani 1 1 d .
H10A H 0.1973 0.0916 0.5246 0.039 Uiso 1 1 calc R
H10B H 0.1739 0.2083 0.5300 0.039 Uiso 1 1 calc R
H10C H 0.3139 0.1654 0.4914 0.039 Uiso 1 1 calc R
C11 C -0.02961(19) 0.06079(12) -0.31014(19) 0.0263(3) Uani 1 1 d .
C12 C 0.16325(18) 0.07878(11) -0.01875(18) 0.0227(2) Uani 1 1 d .
C13 C 0.03917(15) 0.24317(15) -0.23707(15) 0.0224(2) Uani 1 1 d .
C14 C 0.38232(15) 0.32339(9) 0.31513(15) 0.0167(2) Uani 1 1 d .
C15 C 0.35051(17) 0.37037(10) 0.43168(17) 0.0201(2) Uani 1 1 d .
H15 H 0.2443 0.3659 0.4238 0.024 Uiso 1 1 calc R
C16 C 0.4715(2) 0.42363(10) 0.55914(17) 0.0239(3) Uani 1 1 d .
H16 H 0.4476 0.4532 0.6383 0.029 Uiso 1 1 calc R
C17 C 0.6257(2) 0.43344(11) 0.57070(18) 0.0278(3) Uani 1 1 d .
H17 H 0.7067 0.4715 0.6555 0.033 Uiso 1 1 calc R
C18 C 0.66156(19) 0.38732(12) 0.45753(19) 0.0273(3) Uani 1 1 d .
H18 H 0.7672 0.3941 0.4645 0.033 Uiso 1 1 calc R
C19 C 0.54229(17) 0.33093(10) 0.33347(16) 0.0204(2) Uani 1 1 d .
C20 C 0.58330(16) 0.27015(10) 0.22149(18) 0.0233(3) Uani 1 1 d .
H20 H 0.6765 0.3016 0.2119 0.028 Uiso 1 1 calc R
C21 C 0.6330(2) 0.16625(14) 0.2911(2) 0.0361(4) Uani 1 1 d .
H21A H 0.7258 0.1704 0.3998 0.054 Uiso 1 1 calc R
H21B H 0.6644 0.1276 0.2210 0.054 Uiso 1 1 calc R
H21C H 0.5406 0.1343 0.2971 0.054 Uiso 1 1 calc R
C22 C 0.45268(19) 0.19837(13) -0.0522(2) 0.0294(3) Uani 1 1 d .
H22A H 0.3616 0.2060 -0.1613 0.044 Uiso 1 1 calc R
H22B H 0.4524 0.1312 -0.0134 0.044 Uiso 1 1 calc R
H22C H 0.5561 0.2104 -0.0551 0.044 Uiso 1 1 calc R
C23 C 0.4247(2) 0.37033(12) -0.0125(2) 0.0284(3) Uani 1 1 d .
H23A H 0.5184 0.3802 -0.0335 0.043 Uiso 1 1 calc R
H23B H 0.4260 0.4205 0.0639 0.043 Uiso 1 1 calc R
H23C H 0.3231 0.3760 -0.1142 0.043 Uiso 1 1 calc R
N1 N 0.43450(14) 0.27014(8) 0.05822(14) 0.0210(3) Uani 1 1 d .
O1 O -0.02489(19) 0.00892(11) -0.40534(18) 0.0448(4) Uani 1 1 d .
O2 O 0.27044(15) 0.02514(9) 0.05456(15) 0.0322(2) Uani 1 1 d .
O3 O 0.06798(15) 0.30712(9) -0.30114(16) 0.0317(2) Uani 1 1 d .
Cr1 Cr -0.03173(2) 0.142109(15) -0.15207(2) 0.01583(4) Uani 1 1 d .
Pd1 Pd 0.230167(9) 0.248248(6) 0.114684(9) 0.01424(2) Uani 1 1 d .

loop_
_atom_site_aniso_label
_atom_site_aniso_U_11
_atom_site_aniso_U_22
_atom_site_aniso_U_33
_atom_site_aniso_U_23
_atom_site_aniso_U_13
_atom_site_aniso_U_12
C1 0.0153(5) 0.0200(6) 0.0210(6) -0.0020(4) 0.0107(5) -0.0019(4)
C2 0.0181(5) 0.0217(6) 0.0262(6) -0.0054(5) 0.0111(5) -0.0057(5)
C3 0.0155(6) 0.0296(7) 0.0231(7) -0.0066(5) 0.0073(5) -0.0045(5)
C4 0.0148(5) 0.0286(7) 0.0206(6) -0.0019(5) 0.0072(5) 0.0010(5)
C5 0.0159(4) 0.0204(7) 0.0207(5) -0.0008(5) 0.0096(4) 0.0013(5)
C6 0.0142(5) 0.0185(5) 0.0187(6) -0.0022(4) 0.0099(5) 0.0005(4)
C7 0.0142(4) 0.0205(6) 0.0177(4) -0.0029(5) 0.0096(4) -0.0007(6)
C8 0.0173(5) 0.0244(6) 0.0190(5) -0.0001(5) 0.0116(5) -0.0003(5)
C9 0.0209(6) 0.0206(6) 0.0224(6) 0.0018(5) 0.0130(5) -0.0013(5)
C10 0.0292(7) 0.0310(7) 0.0172(6) 0.0024(5) 0.0109(5) -0.0003(6)
C11 0.0270(7) 0.0268(7) 0.0306(7) -0.0079(6) 0.0181(6) -0.0079(6)
C12 0.0219(6) 0.0258(6) 0.0237(6) 0.0003(5) 0.0133(5) 0.0023(5)
C13 0.0177(5) 0.0257(6) 0.0244(5) -0.0018(7) 0.0103(4) 0.0001(7)
C14 0.0155(5) 0.0149(5) 0.0174(5) -0.0002(4) 0.0055(4) -0.0016(4)
C15 0.0208(6) 0.0176(6) 0.0197(6) -0.0010(4) 0.0075(5) 0.0000(5)
C16 0.0302(7) 0.0178(6) 0.0184(6) -0.0022(5) 0.0066(5) -0.0024(5)
C17 0.0268(7) 0.0249(7) 0.0211(6) -0.0018(5) 0.0019(6) -0.0077(6)
C18 0.0189(6) 0.0304(7) 0.0251(7) 0.0006(5) 0.0038(5) -0.0074(5)
C19 0.0162(5) 0.0229(6) 0.0199(6) 0.0011(5) 0.0064(5) -0.0021(5)
C20 0.0141(5) 0.0316(9) 0.0248(6) 0.0005(5) 0.0094(5) -0.0007(4)
C21 0.0313(8) 0.0416(10) 0.0323(8) 0.0053(7) 0.0120(7) 0.0176(7)
C22 0.0222(6) 0.0423(9) 0.0299(8) -0.0069(6) 0.0173(6) -0.0007(6)
C23 0.0257(7) 0.0339(8) 0.0290(7) 0.0068(6) 0.0156(6) -0.0042(6)
N1 0.0154(4) 0.0290(7) 0.0214(5) 0.0006(4) 0.0109(4) -0.0010(4)
O1 0.0553(9) 0.0459(7) 0.0527(8) -0.0272(6) 0.0416(8) -0.0198(7)
O2 0.0283(6) 0.0312(6) 0.0365(6) 0.0054(5) 0.0145(5) 0.0101(5)
O3 0.0299(6) 0.0316(6) 0.0355(6) 0.0082(5) 0.0166(5) -0.0018(5)
Cr1 0.01385(8) 0.01827(9) 0.01663(9) -0.00236(7) 0.00812(7) -0.00091(7)
Pd1 0.01218(3) 0.01679(4) 0.01515(3) -0.00142(4) 0.00750(3) -0.00098(4)

loop_
_atom_type_symbol
_atom_type_description
_atom_type_scat_dispersion_real
_atom_type_scat_dispersion_imag
_atom_type_scat_source
C C 0.0033 0.0016 'International Tables Vol C Tables 4.2.6.8 and 6.1.1.4'
H H 0.0000 0.0000 'International Tables Vol C Tables 4.2.6.8 and 6.1.1.4'
N N 0.0061 0.0033 'International Tables Vol C Tables 4.2.6.8 and 6.1.1.4'
O O 0.0106 0.0060 'International Tables Vol C Tables 4.2.6.8 and 6.1.1.4'
Cr Cr 0.3209 0.6236 'International Tables Vol C Tables 4.2.6.8 and 6.1.1.4'
Pd Pd -0.9988 1.0072 'International Tables Vol C Tables 4.2.6.8 and 6.1.1.4'

loop_
_geom_angle_atom_site_label_1
_geom_angle_atom_site_label_2
_geom_angle_atom_site_label_3
_geom_angle
C2 C1 C9 132.34(13)
C2 C1 C6 119.77(13)
C9 C1 C6 107.74(12)
C2 C1 Cr1 70.13(7)
C9 C1 Cr1 129.63(9)
C6 C1 Cr1 68.41(7)
C3 C2 C1 118.93(13)
C3 C2 Cr1 70.21(8)
C1 C2 Cr1 73.91(7)
C3 C2 H2 120.5
C1 C2 H2 120.5
Cr1 C2 H2 127.3
C2 C3 C4 121.37(13)
C2 C3 Cr1 73.23(8)
C4 C3 Cr1 72.13(8)
C2 C3 H3 119.3
C4 C3 H3 119.3
Cr1 C3 H3 127.4
C3 C4 C5 120.23(14)
C3 C4 Cr1 71.01(8)
C5 C4 Cr1 70.71(8)
C3 C4 H4 119.9
C5 C4 H4 119.9
Cr1 C4 H4 131.1
C6 C5 C4 119.16(14)
C6 C5 Cr1 71.93(8)
C4 C5 Cr1 72.26(8)
C6 C5 H5 120.4
C4 C5 H5 120.4
Cr1 C5 H5 127.4
C5 C6 C1 120.08(12)
C5 C6 C7 131.65(13)
C1 C6 C7 108.07(13)
C5 C6 Cr1 71.03(7)
C1 C6 Cr1 74.58(7)
C7 C6 Cr1 121.49(8)
C6 C7 C8 104.08(13)
C6 C7 Pd1 95.96(7)
C8 C7 Pd1 107.18(9)
C6 C7 H7 115.8
C8 C7 H7 115.8
Pd1 C7 H7 115.8
C9 C8 C7 110.55(12)
C9 C8 C10 125.41(13)
C7 C8 C10 124.03(12)
C8 C9 C1 108.81(12)
C8 C9 H9 125.6
C1 C9 H9 125.6
C8 C10 H10A 109.5
C8 C10 H10B 109.5
H10A C10 H10B 109.5
C8 C10 H10C 109.5
H10A C10 H10C 109.5
H10B C10 H10C 109.5
O1 C11 Cr1 178.20(17)
O2 C12 Cr1 168.77(14)
O2 C12 Pd1 109.21(11)
Cr1 C12 Pd1 81.43(5)
O3 C13 Cr1 173.42(12)
C15 C14 C19 117.10(12)
C15 C14 Pd1 129.88(10)
C19 C14 Pd1 112.98(9)
C16 C15 C14 121.50(13)
C16 C15 H15 119.3
C14 C15 H15 119.3
C17 C16 C15 120.32(14)
C17 C16 H16 119.8
C15 C16 H16 119.8
C16 C17 C18 119.62(14)
C16 C17 H17 120.2
C18 C17 H17 120.2
C17 C18 C19 120.04(14)
C17 C18 H18 120.0
C19 C18 H18 120.0
C18 C19 C14 121.32(13)
C18 C19 C20 121.17(13)
C14 C19 C20 117.38(12)
N1 C20 C19 107.22(11)
N1 C20 C21 112.51(13)
C19 C20 C21 109.36(12)
N1 C20 H20 109.2
C19 C20 H20 109.2
C21 C20 H20 109.2
C20 C21 H21A 109.5
C20 C21 H21B 109.5
H21A C21 H21B 109.5
C20 C21 H21C 109.5
H21A C21 H21C 109.5
H21B C21 H21C 109.5
N1 C22 H22A 109.5
N1 C22 H22B 109.5
H22A C22 H22B 109.5
N1 C22 H22C 109.5
H22A C22 H22C 109.5
H22B C22 H22C 109.5
N1 C23 H23A 109.5
N1 C23 H23B 109.5
H23A C23 H23B 109.5
N1 C23 H23C 109.5
H23A C23 H23C 109.5
H23B C23 H23C 109.5
C22 N1 C23 107.11(12)
C22 N1 C20 111.04(11)
C23 N1 C20 106.65(11)
C22 N1 Pd1 117.54(9)
C23 N1 Pd1 110.13(8)
C20 N1 Pd1 103.90(8)
C13 Cr1 C11 87.97(7)
C13 Cr1 C12 101.80(6)
C11 Cr1 C12 83.90(7)
C13 Cr1 C5 84.78(6)
C11 Cr1 C5 142.90(6)
C12 Cr1 C5 133.20(5)
C13 Cr1 C3 124.69(6)
C11 Cr1 C3 88.17(6)
C12 Cr1 C3 132.49(6)
C5 Cr1 C3 66.95(5)
C13 Cr1 C6 106.81(6)
C11 Cr1 C6 163.97(6)
C12 Cr1 C6 98.69(6)
C5 Cr1 C6 37.04(5)
C3 Cr1 C6 78.40(5)
C13 Cr1 C4 93.53(6)
C11 Cr1 C4 107.65(6)
C12 Cr1 C4 161.23(6)
C5 Cr1 C4 37.03(5)
C3 Cr1 C4 36.85(5)
C6 Cr1 C4 66.16(5)
C13 Cr1 C2 159.70(6)
C11 Cr1 C2 97.26(6)
C12 Cr1 C2 98.27(6)
C5 Cr1 C2 79.22(5)
C3 Cr1 C2 36.57(5)
C6 Cr1 C2 66.73(5)
C4 Cr1 C2 66.18(5)
C13 Cr1 C1 143.50(6)
C11 Cr1 C1 128.53(6)
C12 Cr1 C1 84.46(5)
C5 Cr1 C1 66.19(5)
C3 Cr1 C1 64.75(5)
C6 Cr1 C1 37.01(5)
C4 Cr1 C1 76.77(5)
C2 Cr1 C1 35.96(5)
C13 Cr1 Pd1 71.46(4)
C11 Cr1 Pd1 131.54(5)
C12 Cr1 Pd1 59.62(5)
C5 Cr1 Pd1 79.86(3)
C3 Cr1 Pd1 139.70(4)
C6 Cr1 Pd1 61.30(3)
C4 Cr1 Pd1 116.75(4)
C2 Cr1 Pd1 117.25(4)
C1 Cr1 Pd1 81.62(3)
C14 Pd1 C7 91.39(5)
C14 Pd1 N1 81.19(5)
C7 Pd1 N1 172.34(5)
C14 Pd1 C12 144.54(5)
C7 Pd1 C12 94.54(6)
N1 Pd1 C12 92.65(4)
C14 Pd1 Cr1 169.73(4)
C7 Pd1 Cr1 78.35(4)
N1 Pd1 Cr1 109.04(3)
C12 Pd1 Cr1 38.95(3)

loop_
_geom_bond_atom_site_label_1
_geom_bond_atom_site_label_2
_geom_bond_distance
C1 C2 1.4118(18)
C1 C9 1.4399(19)
C1 C6 1.4424(18)
C1 Cr1 2.3101(13)
C2 C3 1.407(2)
C2 Cr1 2.2612(13)
C2 H2 0.9500
C3 C4 1.409(2)
C3 Cr1 2.2221(14)
C3 H3 0.9500
C4 C5 1.4141(19)
C4 Cr1 2.2366(14)
C4 H4 0.9500
C5 C6 1.4118(19)
C5 Cr1 2.2164(14)
C5 H5 0.9500
C6 C7 1.4621(17)
C6 Cr1 2.2281(12)
C7 C8 1.483(2)
C7 Pd1 2.1135(10)
C7 H7 1.0000
C8 C9 1.365(2)
C8 C10 1.4956(19)
C9 H9 0.9500
C10 H10A 0.9800
C10 H10B 0.9800
C10 H10C 0.9800
C11 O1 1.1483(18)
C11 Cr1 1.8468(15)
C12 O2 1.1612(18)
C12 Cr1 1.8571(15)
C12 Pd1 2.5485(15)
C13 O3 1.151(2)
C13 Cr1 1.8466(17)
C14 C15 1.4018(18)
C14 C19 1.4082(18)
C14 Pd1 2.0180(13)
C15 C16 1.3969(19)
C15 H15 0.9500
C16 C17 1.382(2)
C16 H16 0.9500
C17 C18 1.391(2)
C17 H17 0.9500
C18 C19 1.398(2)
C18 H18 0.9500
C19 C20 1.5082(19)
C20 N1 1.5059(19)
C20 C21 1.530(2)
C20 H20 1.0000
C21 H21A 0.9800
C21 H21B 0.9800
C21 H21C 0.9800
C22 N1 1.4809(19)
C22 H22A 0.9800
C22 H22B 0.9800
C22 H22C 0.9800
C23 N1 1.4937(19)
C23 H23A 0.9800
C23 H23B 0.9800
C23 H23C 0.9800
N1 Pd1 2.1981(11)
Cr1 Pd1 2.9211(2)

loop_
_geom_torsion_atom_site_label_1
_geom_torsion_atom_site_label_2
_geom_torsion_atom_site_label_3
_geom_torsion_atom_site_label_4
_geom_torsion
C9 C1 C2 C3 178.18(13)
C6 C1 C2 C3 -6.90(19)
Cr1 C1 C2 C3 -55.79(11)
C9 C1 C2 Cr1 -126.03(14)
C6 C1 C2 Cr1 48.89(11)
C1 C2 C3 C4 1.6(2)
Cr1 C2 C3 C4 -56.01(12)
C1 C2 C3 Cr1 57.62(11)
C2 C3 C4 C5 3.7(2)
Cr1 C3 C4 C5 -52.78(11)
C2 C3 C4 Cr1 56.52(12)
C3 C4 C5 C6 -3.62(19)
Cr1 C4 C5 C6 -56.54(10)
C3 C4 C5 Cr1 52.92(12)
C4 C5 C6 C1 -1.70(18)
Cr1 C5 C6 C1 -58.40(10)
C4 C5 C6 C7 172.40(12)
Cr1 C5 C6 C7 115.69(13)
C4 C5 C6 Cr1 56.70(11)
C2 C1 C6 C5 7.02(18)
C9 C1 C6 C5 -176.92(11)
Cr1 C1 C6 C5 56.67(10)
C2 C1 C6 C7 -168.34(11)
C9 C1 C6 C7 7.72(13)
Cr1 C1 C6 C7 -118.69(9)
C2 C1 C6 Cr1 -49.65(11)
C9 C1 C6 Cr1 126.41(9)
C5 C6 C7 C8 176.67(13)
C1 C6 C7 C8 -8.70(12)
Cr1 C6 C7 C8 -91.34(11)
C5 C6 C7 Pd1 -73.92(15)
C1 C6 C7 Pd1 100.71(10)
Cr1 C6 C7 Pd1 18.07(12)
C6 C7 C8 C9 6.84(13)
Pd1 C7 C8 C9 -94.09(11)
C6 C7 C8 C10 -174.26(12)
Pd1 C7 C8 C10 84.81(13)
C7 C8 C9 C1 -2.26(15)
C10 C8 C9 C1 178.85(12)
C2 C1 C9 C8 171.98(13)
C6 C1 C9 C8 -3.39(15)
Cr1 C1 C9 C8 72.92(15)
C19 C14 C15 C16 0.9(2)
Pd1 C14 C15 C16 -176.61(10)
C14 C15 C16 C17 1.8(2)
C15 C16 C17 C18 -2.1(2)
C16 C17 C18 C19 -0.4(2)
C17 C18 C19 C14 3.2(2)
C17 C18 C19 C20 -172.48(14)
C15 C14 C19 C18 -3.4(2)
Pd1 C14 C19 C18 174.58(11)
C15 C14 C19 C20 172.42(12)
Pd1 C14 C19 C20 -9.62(15)
C18 C19 C20 N1 -146.74(13)
C14 C19 C20 N1 37.46(16)
C18 C19 C20 C21 91.00(16)
C14 C19 C20 C21 -84.80(16)
C19 C20 N1 C22 -170.14(11)
C21 C20 N1 C22 -49.87(16)
C19 C20 N1 C23 73.49(13)
C21 C20 N1 C23 -166.24(12)
C19 C20 N1 Pd1 -42.87(11)
C21 C20 N1 Pd1 77.40(12)
O2 C12 Cr1 C13 -138.3(6)
Pd1 C12 Cr1 C13 60.06(6)
O2 C12 Cr1 C11 -51.6(6)
Pd1 C12 Cr1 C11 146.70(5)
O2 C12 Cr1 C5 127.8(6)
Pd1 C12 Cr1 C5 -33.88(8)
O2 C12 Cr1 C3 30.2(7)
Pd1 C12 Cr1 C3 -131.45(6)
O2 C12 Cr1 C6 112.4(6)
Pd1 C12 Cr1 C6 -49.26(4)
O2 C12 Cr1 C4 77.6(7)
Pd1 C12 Cr1 C4 -84.05(19)
O2 C12 Cr1 C2 44.9(6)
Pd1 C12 Cr1 C2 -116.82(4)
O2 C12 Cr1 C1 78.2(6)
Pd1 C12 Cr1 C1 -83.52(4)
O2 C12 Cr1 Pd1 161.7(6)
C6 C5 Cr1 C13 -127.10(8)
C4 C5 Cr1 C13 102.93(9)
C6 C5 Cr1 C11 153.25(10)
C4 C5 Cr1 C11 23.28(14)
C6 C5 Cr1 C12 -25.80(11)
C4 C5 Cr1 C12 -155.77(9)
C6 C5 Cr1 C3 101.60(9)
C4 C5 Cr1 C3 -28.37(8)
C4 C5 Cr1 C6 -129.97(12)
C6 C5 Cr1 C4 129.97(12)
C6 C5 Cr1 C2 65.46(8)
C4 C5 Cr1 C2 -64.52(9)
C6 C5 Cr1 C1 30.20(7)
C4 C5 Cr1 C1 -99.77(9)
C6 C5 Cr1 Pd1 -55.04(7)
C4 C5 Cr1 Pd1 174.98(8)
C2 C3 Cr1 C13 -168.94(9)
C4 C3 Cr1 C13 -37.00(11)
C2 C3 Cr1 C11 104.80(9)
C4 C3 Cr1 C11 -123.26(10)
C2 C3 Cr1 C12 24.80(12)
C4 C3 Cr1 C12 156.74(9)
C2 C3 Cr1 C5 -103.44(9)
C4 C3 Cr1 C5 28.50(8)
C2 C3 Cr1 C6 -66.40(8)
C4 C3 Cr1 C6 65.54(9)
C2 C3 Cr1 C4 -131.94(13)
C4 C3 Cr1 C2 131.94(13)
C2 C3 Cr1 C1 -29.96(8)
C4 C3 Cr1 C1 101.97(9)
C2 C3 Cr1 Pd1 -66.34(10)
C4 C3 Cr1 Pd1 65.60(11)
C5 C6 Cr1 C13 56.07(9)
C1 C6 Cr1 C13 -173.80(8)
C7 C6 Cr1 C13 -71.77(13)
C5 C6 Cr1 C11 -100.5(2)
C1 C6 Cr1 C11 29.6(3)
C7 C6 Cr1 C11 131.6(2)
C5 C6 Cr1 C12 161.28(8)
C1 C6 Cr1 C12 -68.59(9)
C7 C6 Cr1 C12 33.43(13)
C1 C6 Cr1 C5 130.13(12)
C7 C6 Cr1 C5 -127.85(15)
C5 C6 Cr1 C3 -66.95(8)
C1 C6 Cr1 C3 63.19(8)
C7 C6 Cr1 C3 165.21(13)
C5 C6 Cr1 C4 -30.30(8)
C1 C6 Cr1 C4 99.83(9)
C7 C6 Cr1 C4 -158.15(13)
C5 C6 Cr1 C2 -103.41(9)
C1 C6 Cr1 C2 26.72(8)
C7 C6 Cr1 C2 128.74(13)
C5 C6 Cr1 C1 -130.13(12)
C7 C6 Cr1 C1 102.02(14)
C5 C6 Cr1 Pd1 113.10(8)
C1 C6 Cr1 Pd1 -116.77(8)
C7 C6 Cr1 Pd1 -14.74(10)
C3 C4 Cr1 C13 150.28(9)
C5 C4 Cr1 C13 -76.52(9)
C3 C4 Cr1 C11 61.29(10)
C5 C4 Cr1 C11 -165.51(9)
C3 C4 Cr1 C12 -64.8(2)
C5 C4 Cr1 C12 68.4(2)
C3 C4 Cr1 C5 -133.20(13)
C5 C4 Cr1 C3 133.20(13)
C3 C4 Cr1 C6 -102.89(9)
C5 C4 Cr1 C6 30.31(8)
C3 C4 Cr1 C2 -28.98(8)
C5 C4 Cr1 C2 104.22(9)
C3 C4 Cr1 C1 -65.35(9)
C5 C4 Cr1 C1 67.85(8)
C3 C4 Cr1 Pd1 -138.73(8)
C5 C4 Cr1 Pd1 -5.53(9)
C3 C2 Cr1 C13 27.0(2)
C1 C2 Cr1 C13 -102.67(18)
C3 C2 Cr1 C11 -76.94(10)
C1 C2 Cr1 C11 153.35(9)
C3 C2 Cr1 C12 -161.79(9)
C1 C2 Cr1 C12 68.50(9)
C3 C2 Cr1 C5 65.65(8)
C1 C2 Cr1 C5 -64.07(8)
C1 C2 Cr1 C3 -129.71(13)
C3 C2 Cr1 C6 102.26(9)
C1 C2 Cr1 C6 -27.45(8)
C3 C2 Cr1 C4 29.19(8)
C1 C2 Cr1 C4 -100.52(9)
C3 C2 Cr1 C1 129.71(13)
C3 C2 Cr1 Pd1 138.21(7)
C1 C2 Cr1 Pd1 8.50(9)
C2 C1 Cr1 C13 145.31(10)
C9 C1 Cr1 C13 -85.60(15)
C6 C1 Cr1 C13 10.01(13)
C2 C1 Cr1 C11 -34.67(12)
C9 C1 Cr1 C11 94.42(14)
C6 C1 Cr1 C11 -169.96(9)
C2 C1 Cr1 C12 -112.32(9)
C9 C1 Cr1 C12 16.77(13)
C6 C1 Cr1 C12 112.39(9)
C2 C1 Cr1 C5 105.07(9)
C9 C1 Cr1 C5 -125.84(13)
C6 C1 Cr1 C5 -30.23(8)
C2 C1 Cr1 C3 30.45(9)
C9 C1 Cr1 C3 159.54(14)
C6 C1 Cr1 C3 -104.85(9)
C2 C1 Cr1 C6 135.30(12)
C9 C1 Cr1 C6 -95.61(14)
C2 C1 Cr1 C4 67.51(9)
C9 C1 Cr1 C4 -163.40(13)
C6 C1 Cr1 C4 -67.79(8)
C9 C1 Cr1 C2 129.09(16)
C6 C1 Cr1 C2 -135.30(12)
C2 C1 Cr1 Pd1 -172.37(8)
C9 C1 Cr1 Pd1 -43.28(12)
C6 C1 Cr1 Pd1 52.34(7)
C15 C14 Pd1 C7 -13.32(13)
C19 C14 Pd1 C7 169.05(10)
C15 C14 Pd1 N1 164.74(13)
C19 C14 Pd1 N1 -12.89(9)
C15 C14 Pd1 C12 -113.14(13)
C19 C14 Pd1 C12 69.23(13)
C15 C14 Pd1 Cr1 -9.9(3)
C19 C14 Pd1 Cr1 172.52(15)
C6 C7 Pd1 C14 167.48(10)
C8 C7 Pd1 C14 -85.76(9)
C6 C7 Pd1 C12 -47.51(10)
C8 C7 Pd1 C12 59.25(9)
C6 C7 Pd1 Cr1 -11.89(8)
C8 C7 Pd1 Cr1 94.87(9)
C22 N1 Pd1 C14 154.66(11)
C23 N1 Pd1 C14 -82.34(10)
C20 N1 Pd1 C14 31.56(8)
C22 N1 Pd1 C12 9.78(11)
C23 N1 Pd1 C12 132.78(10)
C20 N1 Pd1 C12 -113.32(8)
C22 N1 Pd1 Cr1 -26.36(11)
C23 N1 Pd1 Cr1 96.64(9)
C20 N1 Pd1 Cr1 -149.46(7)
O2 C12 Pd1 C14 -12.31(15)
Cr1 C12 Pd1 C14 163.97(6)
O2 C12 Pd1 C7 -111.14(11)
Cr1 C12 Pd1 C7 65.15(5)
O2 C12 Pd1 N1 66.19(11)
Cr1 C12 Pd1 N1 -117.53(5)
O2 C12 Pd1 Cr1 -176.28(14)
C13 Cr1 Pd1 C14 127.4(2)
C11 Cr1 Pd1 C14 -162.9(2)
C12 Cr1 Pd1 C14 -116.1(2)
C5 Cr1 Pd1 C14 39.5(2)
C3 Cr1 Pd1 C14 5.2(2)
C6 Cr1 Pd1 C14 5.3(2)
C4 Cr1 Pd1 C14 42.9(2)
C2 Cr1 Pd1 C14 -32.7(2)
C1 Cr1 Pd1 C14 -27.6(2)
C13 Cr1 Pd1 C7 130.92(7)
C11 Cr1 Pd1 C7 -159.39(9)
C12 Cr1 Pd1 C7 -112.55(7)
C5 Cr1 Pd1 C7 43.07(6)
C3 Cr1 Pd1 C7 8.74(8)
C6 Cr1 Pd1 C7 8.82(6)
C4 Cr1 Pd1 C7 46.45(6)
C2 Cr1 Pd1 C7 -29.12(6)
C1 Cr1 Pd1 C7 -24.09(6)
C13 Cr1 Pd1 N1 -46.96(6)
C11 Cr1 Pd1 N1 22.73(8)
C12 Cr1 Pd1 N1 69.57(6)
C5 Cr1 Pd1 N1 -134.82(5)
C3 Cr1 Pd1 N1 -169.14(7)
C6 Cr1 Pd1 N1 -169.07(5)
C4 Cr1 Pd1 N1 -131.44(5)
C2 Cr1 Pd1 N1 152.99(5)
C1 Cr1 Pd1 N1 158.03(5)
C13 Cr1 Pd1 C12 -116.53(7)
C11 Cr1 Pd1 C12 -46.84(8)
C5 Cr1 Pd1 C12 155.62(6)
C3 Cr1 Pd1 C12 121.29(8)
C6 Cr1 Pd1 C12 121.36(6)
C4 Cr1 Pd1 C12 159.00(6)
C2 Cr1 Pd1 C12 83.43(6)
C1 Cr1 Pd1 C12 88.46(6)
